data_4127661
loop_
_publ_author_name
'Zeng, Hong'
'Liu, Peiren'
'Feng, Guoqin'
'Huang, Feihe'

_publ_section_title
;
 \p-Metalated [1<sub>5</sub>]Paracyclophanes: Synthesis and Binding to
 Oxo-Anions via Anion-\p Interactions.
;
_journal_issue 41
_journal_name_full 'Journal of the American Chemical Society'
_journal_page_first 16501
_journal_page_last 16511
_journal_paper_doi 10.1021/jacs.9b09582
_journal_volume 141
_journal_year 2019
_chemical_formula_moiety 'C65 H72 Ru3, 5.5(C F3 O3 S), Cl0.5 O2'
_chemical_formula_sum 'C70.5 H72 Cl0.5 F16.5 O18.5 Ru3 S5.5'
_chemical_formula_weight 2026.04
_space_group_crystal_system orthorhombic
_space_group_IT_number 62
_space_group_name_Hall '-P 2ac 2n'
_space_group_name_H-M_alt 'P n m a'
_symmetry_space_group_name_Hall '-P 2ac 2n'
_symmetry_space_group_name_H-M 'P n m a'
_atom_sites_solution_hydrogens geom
_audit_creation_date 2019-08-08
_audit_creation_method
;
Olex2 1.2
(compiled 2018.05.29 svn.r3510 for OlexSys, GUI svn.r5506)
;
_cell_angle_alpha 90
_cell_angle_beta 90
_cell_angle_gamma 90
_cell_formula_units_Z 4
_cell_length_a 16.2763(6)
_cell_length_b 22.5468(7)
_cell_length_c 24.1052(8)
_cell_measurement_reflns_used 9984
_cell_measurement_temperature 170(2)
_cell_measurement_theta_max 54.941
_cell_measurement_theta_min 2.851
_cell_volume 8846.1(5)
_computing_cell_refinement 'SAINT v8.37A (Bruker, 2015)'
_computing_data_reduction 'SAINT v8.37A (Bruker, 2015)'
_computing_molecular_graphics 'Olex2 (Dolomanov et al., 2009)'
_computing_publication_material 'Olex2 (Dolomanov et al., 2009)'
_computing_structure_refinement 'ShelXL (Sheldrick, 2015)'
_computing_structure_solution 'ShelXT (Sheldrick, 2015)'
_diffrn_ambient_temperature 169.99
_diffrn_measured_fraction_theta_full 0.988
_diffrn_measured_fraction_theta_max 0.988
_diffrn_measurement_device_type 'Bruker D8 Venture'
_diffrn_measurement_method '\f and \w scans'
_diffrn_radiation_type GaK\a
_diffrn_radiation_wavelength 1.34139
_diffrn_reflns_av_R_equivalents 0.0529
_diffrn_reflns_av_unetI/netI 0.0354
_diffrn_reflns_Laue_measured_fraction_full 0.988
_diffrn_reflns_Laue_measured_fraction_max 0.988
_diffrn_reflns_limit_h_max 15
_diffrn_reflns_limit_h_min -19
_diffrn_reflns_limit_k_max 27
_diffrn_reflns_limit_k_min -17
_diffrn_reflns_limit_l_max 23
_diffrn_reflns_limit_l_min -29
_diffrn_reflns_number 49585
_diffrn_reflns_point_group_measured_fraction_full 0.988
_diffrn_reflns_point_group_measured_fraction_max 0.988
_diffrn_reflns_theta_full 53.594
_diffrn_reflns_theta_max 54.972
_diffrn_reflns_theta_min 2.850
_diffrn_standards_number 0
_exptl_absorpt_coefficient_mu 4.176
_exptl_absorpt_correction_T_max 0.7508
_exptl_absorpt_correction_T_min 0.4514
_exptl_absorpt_correction_type multi-scan
_exptl_absorpt_process_details
'SADABS-2016/2 (Bruker,2016/2) was used for absorption correction. wR2(int) was 0.1306 before and 0.0791 after correction. The Ratio of minimum to maximum transmission is 0.6012. The \l/2 correction factor is Not present.'
_exptl_crystal_colour colourless
_exptl_crystal_colour_primary colourless
_exptl_crystal_density_diffrn 1.521
_exptl_crystal_description block
_exptl_crystal_F_000 4080
_exptl_crystal_size_max 0.15
_exptl_crystal_size_mid 0.12
_exptl_crystal_size_min 0.1
_refine_diff_density_max 1.415
_refine_diff_density_min -1.274
_refine_diff_density_rms 0.117
_refine_ls_extinction_method none
_refine_ls_goodness_of_fit_ref 1.027
_refine_ls_hydrogen_treatment constr
_refine_ls_matrix_type full
_refine_ls_number_parameters 579
_refine_ls_number_reflns 8547
_refine_ls_number_restraints 215
_refine_ls_restrained_S_all 1.088
_refine_ls_R_factor_all 0.0709
_refine_ls_R_factor_gt 0.0648
_refine_ls_shift/su_max 0.003
_refine_ls_shift/su_mean 0.000
_refine_ls_structure_factor_coef Fsqd
_refine_ls_weighting_details 'w=1/[\s^2^(Fo^2^)+(0.1289P)^2^+19.1532P] where P=(Fo^2^+2Fc^2^)/3'
_refine_ls_weighting_scheme calc
_refine_ls_wR_factor_gt 0.1961
_refine_ls_wR_factor_ref 0.2037
_reflns_Friedel_coverage 0.000
_reflns_number_gt 7453
_reflns_number_total 8547
_reflns_threshold_expression 'I > 2\s(I)'
_cod_data_source_file ja9b09582_si_002.cif
_cod_data_source_block 190524zh_0m
_cod_original_formula_sum 'C70.50 H72 Cl0.50 F16.50 O18.50 Ru3 S5.50'
_cod_database_code 4127661
_shelx_shelxl_version_number 2014/7
_shelx_space_group_comment
;
The symmetry employed for this shelxl refinement is uniquely defined
by the following loop, which should always be used as a source of
symmetry information in preference to the above space-group names.
They are only intended as comments.
;
_shelx_estimated_absorpt_t_max 0.680
_shelx_estimated_absorpt_t_min 0.573
_olex2_refinement_description
;
1. Fixed Uiso
 At 1.2 times of:
  All C(H) groups, All C(H,H) groups
 At 1.5 times of:
  All C(H,H,H) groups
2. Restrained distances
 S2-C38
 1.45 with sigma of 0.02
 Cl1-O2 = Cl1-O1
 1.45 with sigma of 0.02
 F7-C40 = F8-C40
 1.4 with sigma of 0.02
 O3-Cl1
 1.45 with sigma of 0.02
 O2_$1-O2
 2 with sigma of 0.02
 C34-C33 = C36-C34 = C34-C35
 1.53 with sigma of 0.02
 O3-O2_$1 \\sim O2_$1-O2
 with sigma of 0.02
3. Uiso/Uaniso restraints and constraints
S2 \\sim C38 \\sim O7 \\sim O8 \\sim O9: within 2A with sigma of 0.01 and sigma
for terminal atoms of 0.02
S4 \\sim F8 \\sim F7 \\sim O12 \\sim O13 \\sim C40 \\sim Cl1 \\sim O1 \\sim O2:
within 2A with sigma of 0.01 and sigma for terminal atoms of 0.02
O1 \\sim O2 \\sim O3: within 2A with sigma of 0.01 and sigma for terminal atoms
of 0.02
Cl1 \\sim O3: within 2A with sigma of 0.01 and sigma for terminal atoms of 0.02
C33 \\sim C34 \\sim C35 \\sim C36: within 2A with sigma of 0.01 and sigma for
terminal atoms of 0.02
Uanis(O3) \\sim Ueq: with sigma of 0.005 and sigma for terminal atoms of 0.01
Uanis(C33) \\sim Ueq, Uanis(C34) \\sim Ueq, Uanis(C35) \\sim Ueq, Uanis(C36)
\\sim Ueq: with sigma of 0.01 and sigma for terminal atoms of 0.02
Uanis(F5) \\sim Ueq: with sigma of 0.01 and sigma for terminal atoms of 0.02
Uanis(C29) \\sim Ueq: with sigma of 0.005 and sigma for terminal atoms of 0.01
4. Others
 Fixed Sof: H29A(0.5) H29B(0.5) H29C(0.5) H34(0.5) H35A(0.5) H35B(0.5)
 H35C(0.5) H36A(0.5) H36B(0.5) H36C(0.5) S4(0.25) F8(0.25) F7(0.5) O12(0.25)
 O13(0.5) C40(0.25) Cl1(0.25) O1(0.25) O2(0.5) O3(0.25)
5.a Ternary CH refined with riding coordinates:
 C8(H8), C13(H13), C16(H16), C17(H17), C27(H27), C28(H28), C31(H31), C32(H32),
 C34(H34)
5.b Secondary CH2 refined with riding coordinates:
 C11(H11A,H11B), C18(H18A,H18B), C25(H25A,H25B)
5.c Me refined with riding coordinates:
 C29(H29A,H29B,H29C)
5.d Aromatic/amide H refined with riding coordinates:
 C3(H3), C4(H4), C6(H6), C7(H7), C14(H14), C20(H20), C21(H21), C23(H23),
 C24(H24)
5.e Idealised Me refined as rotating group:
 C1(H1A,H1B,H1C), C9(H9A,H9B,H9C), C10(H10A,H10B,H10C), C35(H35A,H35B,H35C),
 C36(H36A,H36B,H36C)
;
_olex2_submission_special_instructions 'No special instructions were received'

loop_
_space_group_symop_operation_xyz
'x, y, z'
'-x+1/2, -y, z+1/2'
'-x, y+1/2, -z'
'x+1/2, -y+1/2, -z+1/2'
'-x, -y, -z'
'x-1/2, y, -z-1/2'
'x, -y-1/2, z'
'-x-1/2, y-1/2, z-1/2'

loop_
_atom_site_label
_atom_site_type_symbol
_atom_site_fract_x
_atom_site_fract_y
_atom_site_fract_z
_atom_site_U_iso_or_equiv
_atom_site_adp_type
_atom_site_occupancy
_atom_site_site_symmetry_order
_atom_site_calc_flag
_atom_site_refinement_flags_posn
_atom_site_refinement_flags_adp
_atom_site_refinement_flags_occupancy
_atom_site_disorder_assembly
_atom_site_disorder_group
Ru1 Ru 0.34001(3) 0.7500 0.37936(3) 0.05106(19) Uani 1 2 d S T P . .
Ru2 Ru 0.76543(2) 0.89845(2) 0.69607(2) 0.04232(16) Uani 1 1 d . . . . .
C1 C 0.9457(4) 0.9305(4) 0.6341(3) 0.094(2) Uani 1 1 d . . . . .
H1A H 0.9588 0.8886 0.6276 0.142 Uiso 1 1 calc GR . . . .
H1B H 0.9967 0.9527 0.6402 0.142 Uiso 1 1 calc GR . . . .
H1C H 0.9170 0.9465 0.6017 0.142 Uiso 1 1 calc GR . . . .
C2 C 0.8920(4) 0.9358(3) 0.6840(2) 0.0610(14) Uani 1 1 d . . . . .
C3 C 0.8936(3) 0.8931(2) 0.7271(2) 0.0557(13) Uani 1 1 d . . . . .
H3 H 0.9307 0.8606 0.7250 0.067 Uiso 1 1 calc R . . . .
C4 C 0.8406(3) 0.8983(2) 0.7729(2) 0.0545(13) Uani 1 1 d . . . . .
H4 H 0.8428 0.8690 0.8011 0.065 Uiso 1 1 calc R . . . .
C5 C 0.7847(3) 0.9450(2) 0.7784(2) 0.0553(12) Uani 1 1 d . . . . .
C6 C 0.7810(4) 0.9867(2) 0.7349(3) 0.0589(14) Uani 1 1 d . . . . .
H6 H 0.7421 1.0180 0.7367 0.071 Uiso 1 1 calc R . . . .
C7 C 0.8335(4) 0.9829(3) 0.6889(3) 0.0653(16) Uani 1 1 d . . . . .
H7 H 0.8302 1.0120 0.6605 0.078 Uiso 1 1 calc R . . . .
C8 C 0.7312(4) 0.9524(4) 0.8282(3) 0.0795(19) Uani 1 1 d . . . . .
H8 H 0.6824 0.9764 0.8166 0.095 Uiso 1 1 calc R . . . .
C9 C 0.7015(8) 0.8999(5) 0.8533(5) 0.150(6) Uani 1 1 d . . . . .
H9A H 0.6657 0.8789 0.8273 0.224 Uiso 1 1 calc GR . . . .
H9B H 0.6704 0.9101 0.8868 0.224 Uiso 1 1 calc GR . . . .
H9C H 0.7479 0.8744 0.8634 0.224 Uiso 1 1 calc GR . . . .
C10 C 0.7793(7) 0.9891(5) 0.8708(3) 0.115(3) Uani 1 1 d . . . . .
H10A H 0.8332 0.9708 0.8770 0.172 Uiso 1 1 calc GR . . . .
H10B H 0.7488 0.9903 0.9058 0.172 Uiso 1 1 calc GR . . . .
H10C H 0.7867 1.0295 0.8568 0.172 Uiso 1 1 calc GR . . . .
C11 C 0.7594(5) 0.7500 0.7127(3) 0.0526(17) Uani 1 2 d S T P . .
H11A H 0.7431 0.7500 0.7522 0.063 Uiso 1 2 calc RS T P . .
H11B H 0.8202 0.7500 0.7108 0.063 Uiso 1 2 calc RS T P . .
C12 C 0.7264(3) 0.8047(2) 0.6846(2) 0.0478(11) Uani 1 1 d . . . . .
C13 C 0.6589(3) 0.8361(2) 0.7082(2) 0.0488(11) Uani 1 1 d . . . . .
H13 H 0.6407 0.8262 0.7467 0.059 Uiso 1 1 calc R . . . .
C14 C 0.6301(3) 0.8888(2) 0.6828(2) 0.0461(10) Uani 1 1 d . . . . .
H14 H 0.5865 0.9105 0.6995 0.055 Uiso 1 1 calc R . . . .
C15 C 0.6654(3) 0.9094(2) 0.6329(2) 0.0478(11) Uani 1 1 d . . . . .
C16 C 0.7324(3) 0.8779(2) 0.6091(2) 0.0499(12) Uani 1 1 d . . . . .
H16 H 0.7644 0.8963 0.5782 0.060 Uiso 1 1 calc R . . . .
C17 C 0.7625(3) 0.8256(2) 0.6350(2) 0.0481(11) Uani 1 1 d . . . . .
H17 H 0.8153 0.8078 0.6220 0.058 Uiso 1 1 calc R . . . .
C18 C 0.6326(4) 0.9639(2) 0.6043(3) 0.0579(13) Uani 1 1 d . . . . .
H18A H 0.6782 0.9869 0.5878 0.069 Uiso 1 1 calc R . . . .
H18B H 0.6034 0.9895 0.6312 0.069 Uiso 1 1 calc R . . . .
C19 C 0.5739(3) 0.94338(19) 0.5592(2) 0.0521(12) Uani 1 1 d . . . . .
C20 C 0.4955(4) 0.9244(3) 0.5732(3) 0.0649(14) Uani 1 1 d . . . . .
H20 H 0.4783 0.9247 0.6108 0.078 Uiso 1 1 calc R . . . .
C21 C 0.4415(4) 0.9048(3) 0.5315(3) 0.0668(16) Uani 1 1 d . . . . .
H21 H 0.3876 0.8925 0.5414 0.080 Uiso 1 1 calc R . . . .
C22 C 0.4651(3) 0.9030(2) 0.4772(2) 0.0537(13) Uani 1 1 d . . . . .
C23 C 0.5437(4) 0.9203(3) 0.4635(3) 0.0677(15) Uani 1 1 d . . . . .
H23 H 0.5613 0.9182 0.4260 0.081 Uiso 1 1 calc R . . . .
C24 C 0.5981(4) 0.9411(3) 0.5045(3) 0.0664(15) Uani 1 1 d . . . . .
H24 H 0.6518 0.9536 0.4943 0.080 Uiso 1 1 calc R . . . .
C25 C 0.4068(4) 0.8805(2) 0.4339(3) 0.0633(15) Uani 1 1 d . . . . .
H25A H 0.4240 0.8949 0.3968 0.076 Uiso 1 1 calc R . . . .
H25B H 0.3508 0.8955 0.4414 0.076 Uiso 1 1 calc R . . . .
C26 C 0.4070(3) 0.8138(2) 0.4348(2) 0.0576(13) Uani 1 1 d . . . . .
C27 C 0.4646(3) 0.7808(3) 0.4026(3) 0.0625(14) Uani 1 1 d . . . . .
H27 H 0.4983 0.8021 0.3743 0.075 Uiso 1 1 calc R . . . .
C28 C 0.3495(3) 0.7815(2) 0.4662(2) 0.0574(13) Uani 1 1 d . . . . .
H28 H 0.3018 0.8029 0.4830 0.069 Uiso 1 1 calc R . . . .
C29 C 0.4162(10) 0.7500 0.2512(7) 0.144(6) Uani 1 2 d S TU P . .
H29A H 0.4319 0.7090 0.2428 0.215 Uiso 0.5 1 calc R . . A -1
H29B H 0.4033 0.7709 0.2166 0.215 Uiso 0.5 1 calc R . . A -1
H29C H 0.4617 0.7701 0.2700 0.215 Uiso 0.5 1 calc R . . A -1
C30 C 0.3432(7) 0.7500 0.2875(4) 0.097(4) Uani 1 2 d S T P . .
C31 C 0.3073(5) 0.6960(3) 0.3061(3) 0.081(2) Uani 1 1 d . . . . .
H31 H 0.3370 0.6578 0.2994 0.097 Uiso 1 1 calc R . . . .
C32 C 0.2408(4) 0.6965(3) 0.3418(3) 0.0701(17) Uani 1 1 d . . . . .
H32 H 0.2233 0.6588 0.3601 0.084 Uiso 1 1 calc R . . . .
C33 C 0.2058(6) 0.7500 0.3585(4) 0.080(2) Uani 1 2 d DS TU P . .
C34 C 0.1304(7) 0.7500 0.3928(5) 0.125(3) Uani 1 2 d DS TU P . .
H34 H 0.1304 0.7944 0.3928 0.150 Uiso 0.5 1 calc R . . . .
C35 C 0.0589(10) 0.7500 0.3525(8) 0.174(6) Uani 1 2 d DS TU P . .
H35A H 0.0707 0.7772 0.3219 0.261 Uiso 0.5 1 calc GR . . B -1
H35B H 0.0090 0.7629 0.3718 0.261 Uiso 0.5 1 calc GR . . B -1
H35C H 0.0509 0.7099 0.3379 0.261 Uiso 0.5 1 calc GR . . B -1
C36 C 0.1277(13) 0.7500 0.4494(7) 0.183(7) Uani 1 2 d DS TU P . .
H36A H 0.0738 0.7641 0.4617 0.275 Uiso 0.5 1 calc GR . . C -1
H36B H 0.1706 0.7762 0.4639 0.275 Uiso 0.5 1 calc GR . . C -1
H36C H 0.1367 0.7096 0.4631 0.275 Uiso 0.5 1 calc GR . . C -1
S1 S 0.81911(11) 1.06109(9) 0.53313(7) 0.0773(5) Uani 1 1 d . . . . .
F1 F 0.9709(6) 1.0400(5) 0.5462(4) 0.222(4) Uani 1 1 d . . . . .
F3 F 0.9317(7) 1.0588(6) 0.4677(4) 0.243(6) Uani 1 1 d . . . . .
F2 F 0.9457(7) 1.1286(5) 0.5242(6) 0.235(5) Uani 1 1 d . . . . .
O4 O 0.8117(4) 1.0783(3) 0.5901(2) 0.1034(18) Uani 1 1 d . . . . .
O5 O 0.7749(4) 1.1002(4) 0.4985(3) 0.137(3) Uani 1 1 d . . . . .
O6 O 0.8017(5) 0.9999(3) 0.5258(3) 0.135(3) Uani 1 1 d . . . . .
C37 C 0.9114(6) 1.0694(5) 0.5145(5) 0.106(3) Uani 1 1 d . . . . .
S2 S 0.52849(14) 1.05890(10) 0.72831(11) 0.1001(7) Uani 1 1 d D U . . .
F5 F 0.5425(10) 1.1360(6) 0.8084(5) 0.265(6) Uani 1 1 d . U . . .
F4 F 0.5411(15) 1.0484(9) 0.8298(9) 0.383(11) Uani 1 1 d . . . . .
F6 F 0.4359(11) 1.0915(6) 0.8070(7) 0.333(12) Uani 1 1 d . . . . .
C38 C 0.5010(9) 1.0790(6) 0.7859(5) 0.129(3) Uani 1 1 d D U . . .
O7 O 0.6113(4) 1.0665(3) 0.7197(3) 0.127(2) Uani 1 1 d . U . D 1
O8 O 0.5014(7) 1.0032(4) 0.7216(5) 0.190(4) Uani 1 1 d . U . E 1
O9 O 0.4911(7) 1.1087(4) 0.6929(4) 0.164(4) Uani 1 1 d . U . F 1
S3 S 1.01939(12) 0.7500 0.66324(8) 0.0568(4) Uani 1 2 d S T P . .
F9 F 1.1543(5) 0.7500 0.6076(5) 0.145(3) Uani 1 2 d S T P . .
F10 F 1.0589(5) 0.7027(2) 0.5700(2) 0.140(2) Uani 1 1 d . . . . .
O10 O 0.9363(4) 0.7500 0.6458(3) 0.0794(18) Uani 1 2 d S T P . .
O11 O 1.0447(3) 0.6957(2) 0.6900(2) 0.0815(13) Uani 1 1 d . . . . .
C39 C 1.0758(9) 0.7500 0.5988(5) 0.094(3) Uani 1 2 d S T P . .
S4 S 0.9574(3) 0.7500 0.8287(2) 0.0702(14) Uani 0.5 2 d S TU P G 1
F8 F 0.9432(11) 0.7500 0.9356(6) 0.126(4) Uani 0.5 2 d DS TU P G 1
F7 F 0.8457(7) 0.7036(5) 0.8920(5) 0.122(3) Uani 0.5 1 d D U . G 1
O12 O 0.9027(11) 0.7500 0.7884(6) 0.091(4) Uani 0.5 2 d S TU P G 1
O13 O 0.9766(7) 0.6907(5) 0.8335(4) 0.094(3) Uani 0.5 1 d . U . G 1
C40 C 0.8949(12) 0.7500 0.8923(9) 0.084(3) Uani 0.5 2 d DS TU P G 1
Cl1 Cl 0.9292(6) 0.7500 0.8502(3) 0.0988(18) Uani 0.5 2 d DS TU P H 2
O1 O 0.8638(13) 0.7500 0.8117(9) 0.121(5) Uani 0.5 2 d DS TU P H 2
O2 O 0.9304(12) 0.7056(4) 0.8937(7) 0.162(4) Uani 0.5 1 d D U . H 2
O3 O 1.0197(11) 0.7500 0.8478(11) 0.173(8) Uani 0.5 2 d DS TU P H 2

loop_
_atom_site_aniso_label
_atom_site_aniso_U_11
_atom_site_aniso_U_22
_atom_site_aniso_U_33
_atom_site_aniso_U_23
_atom_site_aniso_U_13
_atom_site_aniso_U_12
Ru1 0.0488(3) 0.0424(3) 0.0619(4) 0.000 -0.0099(2) 0.000
Ru2 0.0467(3) 0.0337(2) 0.0466(3) -0.00073(13) -0.00515(14) -0.00204(13)
C1 0.065(4) 0.129(7) 0.090(5) 0.015(5) 0.008(4) -0.021(4)
C2 0.053(3) 0.065(3) 0.064(3) 0.000(3) -0.004(3) -0.015(3)
C3 0.049(3) 0.053(3) 0.065(3) -0.001(2) -0.015(2) 0.000(2)
C4 0.059(3) 0.052(3) 0.053(3) 0.001(2) -0.015(2) -0.004(2)
C5 0.058(3) 0.053(3) 0.055(3) -0.014(2) -0.012(2) -0.009(2)
C6 0.061(3) 0.040(3) 0.076(4) -0.012(2) -0.017(3) -0.001(2)
C7 0.071(4) 0.043(3) 0.082(4) 0.010(3) -0.019(3) -0.025(3)
C8 0.078(4) 0.095(5) 0.065(4) -0.023(4) -0.004(3) -0.002(4)
C9 0.163(10) 0.175(12) 0.110(8) -0.063(7) 0.062(8) -0.093(9)
C10 0.160(9) 0.119(7) 0.066(5) -0.025(5) 0.002(5) -0.039(7)
C11 0.075(5) 0.032(3) 0.051(4) 0.000 -0.016(4) 0.000
C12 0.062(3) 0.029(2) 0.053(3) -0.0014(19) -0.014(2) -0.006(2)
C13 0.057(3) 0.042(2) 0.047(3) -0.003(2) -0.004(2) -0.013(2)
C14 0.039(2) 0.042(2) 0.057(3) -0.007(2) -0.007(2) -0.0015(19)
C15 0.053(3) 0.034(2) 0.057(3) -0.003(2) -0.013(2) -0.0035(19)
C16 0.060(3) 0.044(3) 0.047(3) -0.002(2) -0.006(2) -0.004(2)
C17 0.053(3) 0.039(2) 0.053(3) -0.002(2) -0.007(2) 0.0017(19)
C18 0.063(3) 0.038(2) 0.073(3) 0.004(2) -0.017(3) -0.002(2)
C19 0.058(3) 0.029(2) 0.069(3) 0.006(2) -0.014(2) 0.0000(19)
C20 0.057(3) 0.071(4) 0.067(3) -0.003(3) -0.006(3) -0.005(3)
C21 0.051(3) 0.061(3) 0.088(5) -0.002(3) -0.007(3) -0.004(2)
C22 0.059(3) 0.032(2) 0.069(4) 0.009(2) -0.015(3) 0.001(2)
C23 0.080(4) 0.063(3) 0.060(3) 0.010(3) -0.010(3) -0.010(3)
C24 0.060(3) 0.071(4) 0.068(4) 0.015(3) -0.009(3) -0.016(3)
C25 0.068(3) 0.041(3) 0.081(4) 0.006(3) -0.023(3) -0.002(2)
C26 0.053(3) 0.046(3) 0.074(3) 0.002(2) -0.022(3) 0.000(2)
C27 0.046(3) 0.056(3) 0.086(4) 0.003(3) -0.011(3) -0.002(2)
C28 0.060(3) 0.049(3) 0.063(3) -0.003(2) -0.018(3) 0.003(2)
C29 0.134(9) 0.174(10) 0.122(8) 0.000 0.017(7) 0.000
C30 0.075(7) 0.161(13) 0.055(5) 0.000 -0.008(5) 0.000
C31 0.087(5) 0.081(5) 0.075(4) -0.022(4) -0.030(4) 0.025(4)
C32 0.076(4) 0.060(4) 0.075(4) 0.002(3) -0.033(3) -0.009(3)
C33 0.055(4) 0.115(6) 0.070(5) 0.000 -0.015(4) 0.000
C34 0.084(5) 0.180(7) 0.110(6) 0.000 -0.011(5) 0.000
C35 0.099(9) 0.278(14) 0.145(11) 0.000 -0.021(9) 0.000
C36 0.145(11) 0.252(14) 0.153(11) 0.000 0.024(10) 0.000
S1 0.0742(10) 0.0863(12) 0.0714(10) 0.0020(8) -0.0051(8) -0.0010(8)
F1 0.158(7) 0.276(12) 0.232(9) 0.109(9) -0.008(6) 0.020(7)
F3 0.232(10) 0.341(17) 0.155(7) 0.062(9) 0.045(7) 0.083(11)
F2 0.222(10) 0.181(9) 0.302(14) 0.048(9) 0.072(9) -0.001(8)
O4 0.158(5) 0.081(3) 0.072(3) 0.004(3) -0.008(3) 0.008(4)
O5 0.110(5) 0.226(9) 0.077(4) 0.031(4) 0.003(3) 0.067(5)
O6 0.123(5) 0.130(6) 0.151(6) -0.058(5) 0.032(5) -0.040(4)
C37 0.099(6) 0.100(6) 0.118(7) 0.039(6) 0.023(6) 0.007(5)
S2 0.0978(14) 0.0872(13) 0.1152(16) -0.0105(12) 0.0399(12) 0.0044(11)
F5 0.342(14) 0.244(11) 0.208(9) -0.015(8) 0.053(9) -0.072(11)
F4 0.46(3) 0.31(2) 0.38(2) 0.113(18) 0.11(2) 0.078(19)
F6 0.39(2) 0.188(11) 0.42(2) -0.096(12) 0.28(2) -0.108(12)
C38 0.143(7) 0.105(6) 0.138(7) 0.010(6) 0.062(6) 0.003(6)
O7 0.119(5) 0.100(4) 0.164(6) 0.016(4) 0.036(5) -0.001(4)
O8 0.213(8) 0.106(5) 0.251(9) -0.052(6) 0.155(7) -0.059(5)
O9 0.168(8) 0.180(9) 0.144(7) 0.031(6) 0.018(6) 0.032(6)
S3 0.0511(9) 0.0599(11) 0.0594(11) 0.000 -0.0027(8) 0.000
F9 0.091(5) 0.141(7) 0.202(9) 0.000 0.065(6) 0.000
F10 0.236(7) 0.097(4) 0.087(3) -0.029(3) 0.036(4) -0.004(4)
O10 0.062(3) 0.072(4) 0.104(5) 0.000 -0.021(3) 0.000
O11 0.077(3) 0.084(3) 0.084(3) 0.016(2) 0.001(2) 0.018(3)
C39 0.116(10) 0.091(8) 0.074(7) 0.000 0.021(6) 0.000
S4 0.060(3) 0.104(3) 0.047(3) 0.000 -0.005(2) 0.000
F8 0.154(10) 0.138(10) 0.085(7) 0.000 0.056(8) 0.000
F7 0.124(7) 0.128(7) 0.116(6) 0.014(6) 0.032(6) -0.042(6)
O12 0.082(8) 0.128(9) 0.065(7) 0.000 0.000(6) 0.000
O13 0.109(6) 0.095(6) 0.077(5) 0.022(5) 0.009(5) 0.036(5)
C40 0.096(6) 0.080(6) 0.078(6) 0.000 0.022(6) 0.000
Cl1 0.135(5) 0.084(3) 0.078(4) 0.000 -0.034(3) 0.000
O1 0.123(10) 0.138(10) 0.101(10) 0.000 -0.043(8) 0.000
O2 0.171(8) 0.170(8) 0.145(7) 0.019(7) -0.004(7) -0.008(7)
O3 0.172(11) 0.190(11) 0.157(10) 0.000 -0.012(9) 0.000

loop_
_atom_type_symbol
_atom_type_description
_atom_type_scat_dispersion_real
_atom_type_scat_dispersion_imag
_atom_type_scat_source
C C 0.0148 0.0070 'International Tables Vol C Tables 4.2.6.8 and 6.1.1.4'
H H 0.0000 0.0000 'International Tables Vol C Tables 4.2.6.8 and 6.1.1.4'
Cl Cl 0.3281 0.5435 'International Tables Vol C Tables 4.2.6.8 and 6.1.1.4'
F F 0.0583 0.0400 'International Tables Vol C Tables 4.2.6.8 and 6.1.1.4'
O O 0.0412 0.0250 'International Tables Vol C Tables 4.2.6.8 and 6.1.1.4'
Ru Ru -0.0765 2.5657 'International Tables Vol C Tables 4.2.6.8 and 6.1.1.4'
S S 0.2925 0.4295 'International Tables Vol C Tables 4.2.6.8 and 6.1.1.4'

loop_
_geom_angle_atom_site_label_1
_geom_angle_atom_site_label_2
_geom_angle_atom_site_label_3
_geom_angle
_geom_angle_site_symmetry_1
_geom_angle_site_symmetry_3
C26 Ru1 C26 79.7(3) . 7_575
C27 Ru1 C26 37.3(2) . .
C27 Ru1 C26 66.8(2) . 7_575
C27 Ru1 C26 37.3(2) 7_575 7_575
C27 Ru1 C26 66.8(2) 7_575 .
C27 Ru1 C27 36.5(3) 7_575 .
C27 Ru1 C28 78.3(2) . 7_575
C27 Ru1 C28 78.3(2) 7_575 .
C27 Ru1 C28 66.2(2) . .
C27 Ru1 C28 66.2(2) 7_575 7_575
C27 Ru1 C33 161.56(15) 7_575 .
C27 Ru1 C33 161.56(15) . .
C28 Ru1 C26 67.0(2) . 7_575
C28 Ru1 C26 36.7(2) 7_575 7_575
C28 Ru1 C26 36.7(2) . .
C28 Ru1 C26 67.0(2) 7_575 .
C28 Ru1 C28 37.4(3) 7_575 .
C28 Ru1 C33 106.2(3) . .
C28 Ru1 C33 106.2(3) 7_575 .
C30 Ru1 C26 125.7(2) . .
C30 Ru1 C26 125.7(2) . 7_575
C30 Ru1 C27 103.4(3) . .
C30 Ru1 C27 103.4(3) . 7_575
C30 Ru1 C28 160.52(17) . .
C30 Ru1 C28 160.52(16) . 7_575
C30 Ru1 C33 78.4(4) . .
C31 Ru1 C26 161.0(3) 7_575 7_575
C31 Ru1 C26 161.0(3) . .
C31 Ru1 C26 103.8(2) 7_575 .
C31 Ru1 C26 103.8(2) . 7_575
C31 Ru1 C27 126.5(3) 7_575 7_575
C31 Ru1 C27 104.5(2) . 7_575
C31 Ru1 C27 126.5(3) . .
C31 Ru1 C27 104.5(3) 7_575 .
C31 Ru1 C28 161.5(3) . .
C31 Ru1 C28 126.5(3) 7_575 .
C31 Ru1 C28 126.5(3) . 7_575
C31 Ru1 C28 161.5(3) 7_575 7_575
C31 Ru1 C30 37.5(3) . .
C31 Ru1 C30 37.5(3) 7_575 .
C31 Ru1 C31 66.9(4) . 7_575
C31 Ru1 C32 78.3(3) 7_575 .
C31 Ru1 C32 78.3(3) . 7_575
C31 Ru1 C32 36.4(3) . .
C31 Ru1 C32 36.4(3) 7_575 7_575
C31 Ru1 C33 65.6(3) . .
C31 Ru1 C33 65.6(3) 7_575 .
C32 Ru1 C26 161.5(3) . .
C32 Ru1 C26 161.5(3) 7_575 7_575
C32 Ru1 C26 104.4(2) . 7_575
C32 Ru1 C26 104.4(2) 7_575 .
C32 Ru1 C27 127.0(2) 7_575 .
C32 Ru1 C27 160.7(3) . .
C32 Ru1 C27 160.7(3) 7_575 7_575
C32 Ru1 C27 127.0(2) . 7_575
C32 Ru1 C28 105.3(2) 7_575 .
C32 Ru1 C28 105.3(2) . 7_575
C32 Ru1 C28 127.8(3) 7_575 7_575
C32 Ru1 C28 127.8(3) . .
C32 Ru1 C30 66.9(3) . .
C32 Ru1 C30 66.9(3) 7_575 .
C32 Ru1 C32 66.1(3) 7_575 .
C32 Ru1 C33 36.5(2) 7_575 .
C32 Ru1 C33 36.5(2) . .
C33 Ru1 C26 127.3(2) . .
C33 Ru1 C26 127.3(2) . 7_575
C2 Ru2 C5 79.2(2) . .
C2 Ru2 C13 163.3(2) . .
C3 Ru2 C2 37.0(2) . .
C3 Ru2 C5 66.5(2) . .
C3 Ru2 C12 104.95(19) . .
C3 Ru2 C13 130.2(2) . .
C3 Ru2 C14 165.6(2) . .
C3 Ru2 C15 156.5(2) . .
C4 Ru2 C2 66.6(2) . .
C4 Ru2 C3 37.0(2) . .
C4 Ru2 C5 36.3(2) . .
C4 Ru2 C12 105.05(19) . .
C4 Ru2 C13 108.4(2) . .
C4 Ru2 C14 131.4(2) . .
C4 Ru2 C15 165.2(2) . .
C6 Ru2 C2 67.2(2) . .
C6 Ru2 C3 78.4(2) . .
C6 Ru2 C4 65.5(2) . .
C6 Ru2 C5 36.6(2) . .
C6 Ru2 C12 160.0(2) . .
C6 Ru2 C13 126.5(2) . .
C6 Ru2 C14 105.1(2) . .
C6 Ru2 C15 105.70(19) . .
C6 Ru2 C16 128.1(2) . .
C7 Ru2 C2 37.4(2) . .
C7 Ru2 C3 66.5(2) . .
C7 Ru2 C4 77.9(2) . .
C7 Ru2 C5 66.4(2) . .
C7 Ru2 C6 37.0(2) . .
C7 Ru2 C12 162.2(2) . .
C7 Ru2 C13 159.2(2) . .
C7 Ru2 C14 124.5(2) . .
C7 Ru2 C15 102.4(2) . .
C7 Ru2 C16 103.2(2) . .
C12 Ru2 C2 127.1(2) . .
C12 Ru2 C5 126.0(2) . .
C12 Ru2 C13 37.12(19) . .
C12 Ru2 C14 66.97(18) . .
C12 Ru2 C15 79.27(18) . .
C13 Ru2 C5 106.41(19) . .
C14 Ru2 C2 157.2(2) . .
C14 Ru2 C5 107.8(2) . .
C14 Ru2 C13 36.81(18) . .
C14 Ru2 C15 36.76(19) . .
C15 Ru2 C2 122.5(2) . .
C15 Ru2 C5 130.0(2) . .
C15 Ru2 C13 66.31(19) . .
C16 Ru2 C2 100.3(2) . .
C16 Ru2 C3 122.4(2) . .
C16 Ru2 C4 157.5(2) . .
C16 Ru2 C5 163.7(2) . .
C16 Ru2 C12 67.30(19) . .
C16 Ru2 C13 78.74(19) . .
C16 Ru2 C14 66.7(2) . .
C16 Ru2 C15 37.22(19) . .
C17 Ru2 C2 102.3(2) . .
C17 Ru2 C3 101.79(19) . .
C17 Ru2 C4 124.59(19) . .
C17 Ru2 C5 158.7(2) . .
C17 Ru2 C6 162.5(2) . .
C17 Ru2 C7 126.9(2) . .
C17 Ru2 C12 37.2(2) . .
C17 Ru2 C13 66.69(19) . .
C17 Ru2 C14 79.09(18) . .
C17 Ru2 C15 67.28(18) . .
C17 Ru2 C16 37.54(19) . .
H1A C1 H1B 109.5 . .
H1A C1 H1C 109.5 . .
H1B C1 H1C 109.5 . .
C2 C1 H1A 109.5 . .
C2 C1 H1B 109.5 . .
C2 C1 H1C 109.5 . .
C1 C2 Ru2 127.7(5) . .
C3 C2 Ru2 70.5(3) . .
C3 C2 C1 121.7(6) . .
C3 C2 C7 117.2(6) . .
C7 C2 Ru2 69.9(3) . .
C7 C2 C1 121.0(6) . .
Ru2 C3 H3 128.4 . .
C2 C3 Ru2 72.5(3) . .
C2 C3 H3 119.8 . .
C4 C3 Ru2 71.5(3) . .
C4 C3 C2 120.4(5) . .
C4 C3 H3 119.8 . .
Ru2 C4 H4 128.3 . .
C3 C4 Ru2 71.5(3) . .
C3 C4 H4 118.7 . .
C5 C4 Ru2 73.8(3) . .
C5 C4 C3 122.5(5) . .
C5 C4 H4 118.7 . .
C4 C5 Ru2 70.0(3) . .
C4 C5 C6 117.3(5) . .
C4 C5 C8 122.7(6) . .
C6 C5 Ru2 69.5(3) . .
C6 C5 C8 120.0(6) . .
C8 C5 Ru2 132.4(4) . .
Ru2 C6 H6 127.7 . .
C5 C6 Ru2 73.8(3) . .
C5 C6 H6 119.3 . .
C7 C6 Ru2 71.4(3) . .
C7 C6 C5 121.5(5) . .
C7 C6 H6 119.3 . .
Ru2 C7 H7 128.6 . .
C2 C7 Ru2 72.6(3) . .
C2 C7 H7 119.5 . .
C6 C7 Ru2 71.6(3) . .
C6 C7 C2 121.0(5) . .
C6 C7 H7 119.5 . .
C5 C8 H8 107.5 . .
C5 C8 C10 107.5(6) . .
C9 C8 C5 116.8(7) . .
C9 C8 H8 107.5 . .
C9 C8 C10 109.8(8) . .
C10 C8 H8 107.5 . .
C8 C9 H9A 109.5 . .
C8 C9 H9B 109.5 . .
C8 C9 H9C 109.5 . .
H9A C9 H9B 109.5 . .
H9A C9 H9C 109.5 . .
H9B C9 H9C 109.5 . .
C8 C10 H10A 109.5 . .
C8 C10 H10B 109.5 . .
C8 C10 H10C 109.5 . .
H10A C10 H10B 109.5 . .
H10A C10 H10C 109.5 . .
H10B C10 H10C 109.5 . .
H11A C11 H11B 108.2 . .
C12 C11 H11A 109.7 . .
C12 C11 H11A 109.7 7_575 .
C12 C11 H11B 109.7 . .
C12 C11 H11B 109.7 7_575 .
C12 C11 C12 110.0(6) . 7_575
C11 C12 Ru2 128.4(4) . .
C13 C12 Ru2 72.4(3) . .
C13 C12 C11 120.2(5) . .
C17 C12 Ru2 70.7(3) . .
C17 C12 C11 120.4(5) . .
C17 C12 C13 119.4(4) . .
Ru2 C13 H13 119.3 . .
C12 C13 Ru2 70.4(3) . .
C12 C13 H13 119.3 . .
C14 C13 Ru2 71.0(3) . .
C14 C13 C12 120.0(5) . .
C14 C13 H13 119.3 . .
Ru2 C14 H14 128.6 . .
C13 C14 Ru2 72.1(3) . .
C13 C14 H14 119.7 . .
C15 C14 Ru2 71.8(3) . .
C15 C14 C13 120.6(5) . .
C15 C14 H14 119.7 . .
C14 C15 Ru2 71.4(3) . .
C14 C15 C16 119.4(5) . .
C14 C15 C18 120.9(5) . .
C16 C15 Ru2 70.3(3) . .
C16 C15 C18 119.7(5) . .
C18 C15 Ru2 131.2(3) . .
Ru2 C16 H16 119.5 . .
C15 C16 Ru2 72.5(3) . .
C15 C16 H16 119.5 . .
C15 C16 C17 120.1(5) . .
C17 C16 Ru2 71.0(3) . .
C17 C16 H16 119.5 . .
Ru2 C17 H17 119.4 . .
C12 C17 Ru2 72.1(3) . .
C12 C17 C16 120.4(5) . .
C12 C17 H17 119.4 . .
C16 C17 Ru2 71.5(3) . .
C16 C17 H17 119.4 . .
C15 C18 H18A 110.2 . .
C15 C18 H18B 110.2 . .
C15 C18 C19 107.6(4) . .
H18A C18 H18B 108.5 . .
C19 C18 H18A 110.2 . .
C19 C18 H18B 110.2 . .
C20 C19 C18 119.9(5) . .
C24 C19 C18 121.1(5) . .
C24 C19 C20 118.9(5) . .
C19 C20 H20 120.0 . .
C19 C20 C21 119.9(6) . .
C21 C20 H20 120.0 . .
C20 C21 H21 119.4 . .
C22 C21 C20 121.2(6) . .
C22 C21 H21 119.4 . .
C21 C22 C23 118.8(5) . .
C21 C22 C25 120.0(6) . .
C23 C22 C25 121.2(6) . .
C22 C23 H23 119.6 . .
C22 C23 C24 120.8(6) . .
C24 C23 H23 119.6 . .
C19 C24 C23 120.3(6) . .
C19 C24 H24 119.9 . .
C23 C24 H24 119.9 . .
C22 C25 H25A 109.9 . .
C22 C25 H25B 109.9 . .
C22 C25 C26 109.1(4) . .
H25A C25 H25B 108.3 . .
C26 C25 H25A 109.9 . .
C26 C25 H25B 109.9 . .
C25 C26 Ru1 129.1(4) . .
C27 C26 Ru1 70.2(3) . .
C27 C26 C25 121.0(6) . .
C28 C26 Ru1 70.4(3) . .
C28 C26 C25 121.7(6) . .
C28 C26 C27 117.3(5) . .
Ru1 C27 H27 118.8 . .
C26 C27 Ru1 72.5(3) . .
C26 C27 H27 118.8 . .
C27 C27 Ru1 71.73(14) 7_575 .
C27 C27 C26 121.5(3) 7_575 .
C27 C27 H27 118.8 7_575 .
Ru1 C28 H28 118.9 . .
C26 C28 Ru1 72.9(3) . .
C26 C28 C28 121.2(3) . 7_575
C26 C28 H28 118.9 . .
C28 C28 Ru1 71.30(14) 7_575 .
C28 C28 H28 118.9 7_575 .
H29A C29 H29B 109.5 . .
H29A C29 H29C 109.5 . .
H29B C29 H29C 109.5 . .
C30 C29 H29A 109.5 . .
C30 C29 H29B 109.5 . .
C30 C29 H29C 109.5 . .
C29 C30 Ru1 127.7(9) . .
C31 C30 Ru1 71.1(5) . .
C31 C30 Ru1 71.1(5) 7_575 .
C31 C30 C29 121.2(5) 7_575 .
C31 C30 C29 121.2(5) . .
C31 C30 C31 117.7(10) 7_575 .
Ru1 C31 H31 119.1 . .
C30 C31 Ru1 71.4(5) . .
C30 C31 H31 119.1 . .
C32 C31 Ru1 71.8(4) . .
C32 C31 C30 120.7(7) . .
C32 C31 H31 119.1 . .
Ru1 C32 H32 119.4 . .
C31 C32 Ru1 71.8(4) . .
C31 C32 H32 119.4 . .
C31 C32 C33 120.5(7) . .
C33 C32 Ru1 73.0(4) . .
C33 C32 H32 119.4 . .
C32 C33 Ru1 70.5(4) 7_575 .
C32 C33 Ru1 70.5(4) . .
C32 C33 C32 119.9(9) 7_575 .
C32 C33 C34 120.1(5) 7_575 .
C32 C33 C34 120.1(5) . .
C34 C33 Ru1 133.1(8) . .
C33 C34 H34 90.0 . .
C33 C34 C35 106.3(11) . .
C35 C34 H34 90.0 . .
C36 C34 C33 125.8(14) . .
C36 C34 H34 90.0 . .
C36 C34 C35 128.0(15) . .
C34 C35 H35A 109.5 . .
C34 C35 H35B 109.5 . .
C34 C35 H35C 109.5 . .
H35A C35 H35B 109.5 . .
H35A C35 H35C 109.5 . .
H35B C35 H35C 109.5 . .
C34 C36 H36A 109.5 . .
C34 C36 H36B 109.5 . .
C34 C36 H36C 109.5 . .
H36A C36 H36B 109.5 . .
H36A C36 H36C 109.5 . .
H36B C36 H36C 109.5 . .
O4 S1 C37 108.7(6) . .
O5 S1 O4 110.8(4) . .
O5 S1 O6 115.6(5) . .
O5 S1 C37 104.1(5) . .
O6 S1 O4 111.4(4) . .
O6 S1 C37 105.7(5) . .
F1 C37 S1 116.6(7) . .
F1 C37 F2 94.6(10) . .
F3 C37 S1 120.4(11) . .
F3 C37 F1 103.2(10) . .
F3 C37 F2 103.0(10) . .
F2 C37 S1 115.2(8) . .
C38 S2 O9 99.9(7) . .
O7 S2 C38 112.8(7) . .
O7 S2 O9 102.3(5) . .
O8 S2 C38 106.9(6) . .
O8 S2 O7 114.9(5) . .
O8 S2 O9 119.2(8) . .
S2 C38 F5 115.9(8) . .
F4 C38 S2 113.6(13) . .
F4 C38 F5 86.6(14) . .
F6 C38 S2 135.1(17) . .
F6 C38 F5 92.3(11) . .
F6 C38 F4 101.6(14) . .
O10 S3 O11 113.9(3) . .
O10 S3 O11 113.9(3) . 7_575
O10 S3 C39 103.3(6) . .
O11 S3 O11 116.0(4) 7_575 .
O11 S3 C39 103.9(3) 7_575 .
O11 S3 C39 103.9(3) . .
F9 C39 S3 111.1(10) . .
F9 C39 F10 107.2(8) . 7_575
F9 C39 F10 107.2(8) . .
F10 C39 S3 110.6(7) 7_575 .
F10 C39 S3 110.6(7) . .
F10 C39 F10 110.0(11) 7_575 .
O12 S4 O13 102.5(6) . .
O12 S4 O13 102.5(6) . 7_575
O12 S4 C40 103.9(10) . .
O13 S4 O13 151.9(11) . 7_575
O13 S4 C40 93.2(5) . .
O13 S4 C40 93.2(5) 7_575 .
F8 C40 S4 109.5(14) . .
F8 C40 F7 111.6(14) . .
F8 C40 F7 111.6(14) . 7_575
F7 C40 S4 109.4(12) . .
F7 C40 S4 109.4(12) 7_575 .
F7 C40 F7 105.2(18) . 7_575
O1 Cl1 O2 119.0(11) . 7_575
O1 Cl1 O2 119.0(11) . .
O1 Cl1 O3 136.6(17) . .
O2 Cl1 O2 87.3(10) 7_575 .
O2 Cl1 O3 90.9(10) . .
O2 Cl1 O3 90.9(10) 7_575 .

loop_
_geom_bond_atom_site_label_1
_geom_bond_atom_site_label_2
_geom_bond_distance
_geom_bond_site_symmetry_2
Ru1 C26 2.247(5) 7_575
Ru1 C26 2.247(5) .
Ru1 C27 2.215(5) 7_575
Ru1 C27 2.215(5) .
Ru1 C28 2.215(6) .
Ru1 C28 2.215(6) 7_575
Ru1 C30 2.214(11) .
Ru1 C31 2.210(6) .
Ru1 C31 2.210(6) 7_575
Ru1 C32 2.210(6) 7_575
Ru1 C32 2.210(6) .
Ru1 C33 2.241(9) .
Ru2 C2 2.244(6) .
Ru2 C3 2.219(5) .
Ru2 C4 2.219(5) .
Ru2 C5 2.267(5) .
Ru2 C6 2.212(5) .
Ru2 C7 2.209(5) .
Ru2 C12 2.225(4) .
Ru2 C13 2.251(5) .
Ru2 C14 2.237(5) .
Ru2 C15 2.242(5) .
Ru2 C16 2.213(5) .
Ru2 C17 2.205(5) .
C1 H1A 0.9800 .
C1 H1B 0.9800 .
C1 H1C 0.9800 .
C1 C2 1.493(10) .
C2 C3 1.416(8) .
C2 C7 1.430(9) .
C3 H3 0.9500 .
C3 C4 1.406(8) .
C4 H4 0.9500 .
C4 C5 1.398(8) .
C5 C6 1.409(8) .
C5 C8 1.492(9) .
C6 H6 0.9500 .
C6 C7 1.402(9) .
C7 H7 0.9500 .
C8 H8 1.0000 .
C8 C9 1.415(13) .
C8 C10 1.533(10) .
C9 H9A 0.9800 .
C9 H9B 0.9800 .
C9 H9C 0.9800 .
C10 H10A 0.9800 .
C10 H10B 0.9800 .
C10 H10C 0.9800 .
C11 H11A 0.9900 .
C11 H11B 0.9900 .
C11 C12 1.505(6) .
C11 C12 1.505(6) 7_575
C12 C13 1.425(7) .
C12 C17 1.412(8) .
C13 H13 1.0000 .
C13 C14 1.417(7) .
C14 H14 0.9500 .
C14 C15 1.412(8) .
C15 C16 1.422(7) .
C15 C18 1.507(7) .
C16 H16 1.0000 .
C16 C17 1.421(7) .
C17 H17 1.0000 .
C18 H18A 0.9900 .
C18 H18B 0.9900 .
C18 C19 1.519(7) .
C19 C20 1.387(8) .
C19 C24 1.379(9) .
C20 H20 0.9500 .
C20 C21 1.406(9) .
C21 H21 0.9500 .
C21 C22 1.366(9) .
C22 C23 1.377(9) .
C22 C25 1.498(8) .
C23 H23 0.9500 .
C23 C24 1.406(8) .
C24 H24 0.9500 .
C25 H25A 0.9900 .
C25 H25B 0.9900 .
C25 C26 1.504(7) .
C26 C27 1.427(8) .
C26 C28 1.406(8) .
C27 C27 1.389(11) 7_575
C27 H27 1.0000 .
C28 C28 1.420(11) 7_575
C28 H28 1.0000 .
C29 H29A 0.9800 .
C29 H29B 0.9800 .
C29 H29C 0.9800 .
C29 C30 1.476(18) .
C30 C31 1.423(10) 7_575
C30 C31 1.423(10) .
C31 H31 1.0000 .
C31 C32 1.382(11) .
C32 H32 1.0000 .
C32 C33 1.393(8) .
C33 C32 1.393(8) 7_575
C33 C34 1.479(13) .
C34 H34 1.0000 .
C34 C35 1.515(14) .
C34 C36 1.365(15) .
C35 H35A 0.9800 .
C35 H35B 0.9800 .
C35 H35C 0.9800 .
C36 H36A 0.9800 .
C36 H36B 0.9800 .
C36 H36C 0.9800 .
S1 O4 1.433(6) .
S1 O5 1.410(6) .
S1 O6 1.420(7) .
S1 C37 1.578(10) .
F1 C37 1.400(12) .
F3 C37 1.200(13) .
F2 C37 1.466(15) .
S2 C38 1.527(11) .
S2 O7 1.374(7) .
S2 O8 1.342(7) .
S2 O9 1.536(9) .
F5 C38 1.551(17) .
F4 C38 1.42(2) .
F6 C38 1.209(17) .
S3 O10 1.416(6) .
S3 O11 1.443(5) 7_575
S3 O11 1.443(5) .
S3 C39 1.805(12) .
F9 C39 1.295(16) .
F10 C39 1.301(9) .
C39 F10 1.301(9) 7_575
S4 O12 1.317(17) .
S4 O13 1.378(11) .
S4 O13 1.378(11) 7_575
S4 C40 1.84(2) .
F8 C40 1.307(17) .
F7 C40 1.317(13) .
C40 F7 1.317(13) 7_575
Cl1 O1 1.413(14) .
Cl1 O2 1.450(12) 7_575
Cl1 O2 1.450(12) .
Cl1 O3 1.474(17) .

loop_
_smtbx_masks_void_nr
_smtbx_masks_void_average_x
_smtbx_masks_void_average_y
_smtbx_masks_void_average_z
_smtbx_masks_void_volume
_smtbx_masks_void_count_electrons
1 0.243 0.250 0.584 412.3 135.4
2 -0.243 0.750 0.416 412.3 134.2
3 0.257 0.750 0.084 412.3 135.3
4 0.743 0.250 -0.084 412.3 134.3
